data_7039105
loop_
_publ_author_name
'Ma, Jiajia'
'Shen, Xiaodong'
'Harms, Klaus'
'Meggers, Eric'

_publ_section_title
;
 Expanding the family of bis-cyclometalated chiral-at-metal rhodium(iii)
 catalysts with a benzothiazole derivative.
;
_journal_issue 20
_journal_name_full 'Dalton transactions (Cambridge, England : 2003)'
_journal_page_first 8320
_journal_page_last 8323
_journal_paper_doi 10.1039/c6dt01063f
_journal_volume 45
_journal_year 2016
_chemical_absolute_configuration ad
_chemical_formula_moiety 'C38 H38 N4 Rh S2, F6 P, 2(C H2 Cl2)'
_chemical_formula_sum 'C40 H42 Cl4 F6 N4 P Rh S2'
_chemical_formula_weight 1032.57
_chemical_name_common MDRhS
_space_group_crystal_system triclinic
_space_group_IT_number 1
_space_group_name_Hall 'P 1'
_space_group_name_H-M_alt 'P 1'
_symmetry_space_group_name_Hall 'P 1'
_symmetry_space_group_name_H-M 'P 1'
_atom_sites_solution_hydrogens geom
_atom_sites_solution_primary direct
_atom_sites_solution_secondary difmap
_audit_creation_method SHELXL-2014/7
_audit_update_record
;
2016-02-25 deposited with the CCDC.
2016-04-21 downloaded from the CCDC.
;
_cell_angle_alpha 102.772(2)
_cell_angle_beta 104.015(2)
_cell_angle_gamma 90.825(2)
_cell_formula_units_Z 2
_cell_length_a 12.3943(5)
_cell_length_b 13.2600(6)
_cell_length_c 14.1991(6)
_cell_measurement_reflns_used 9181
_cell_measurement_temperature 100(2)
_cell_measurement_theta_max 25.2616
_cell_measurement_theta_min 2.2341
_cell_volume 2202.41(17)
_computing_cell_refinement 'BRUKER SAINT'
_computing_data_collection 'BRUKER APEX2 2014.9-0'
_computing_data_reduction 'SAINT V8.35A (Bruker AXS Inc., 2015)'
_computing_molecular_graphics 'DIAMOND (Crystal Impact)'
_computing_structure_refinement 'SHELXL-2014/7 (Sheldrick, 2014)'
_computing_structure_solution 'XT V2014/1 (Bruker AXS Inc., 2014)'
_diffrn_ambient_temperature 100(2)
_diffrn_detector_area_resol_mean 7.9
_diffrn_measured_fraction_theta_full 0.999
_diffrn_measured_fraction_theta_max 0.999
_diffrn_measurement_device_type 'Bruker D8 QUEST area detector'
_diffrn_measurement_method '\w and \f scans'
_diffrn_radiation_type MoK\a
_diffrn_radiation_wavelength 0.71073
_diffrn_reflns_av_R_equivalents 0.0483
_diffrn_reflns_av_unetI/netI 0.0330
_diffrn_reflns_Laue_measured_fraction_full 0.999
_diffrn_reflns_Laue_measured_fraction_max 0.999
_diffrn_reflns_limit_h_max 14
_diffrn_reflns_limit_h_min -14
_diffrn_reflns_limit_k_max 15
_diffrn_reflns_limit_k_min -15
_diffrn_reflns_limit_l_max 17
_diffrn_reflns_limit_l_min -17
_diffrn_reflns_number 87967
_diffrn_reflns_point_group_measured_fraction_full 0.996
_diffrn_reflns_point_group_measured_fraction_max 0.993
_diffrn_reflns_theta_full 25.242
_diffrn_reflns_theta_max 25.314
_diffrn_reflns_theta_min 2.234
_diffrn_source 'microfocus sealed X-ray tube'
_exptl_absorpt_coefficient_mu 0.822
_exptl_absorpt_correction_T_max 0.98
_exptl_absorpt_correction_T_min 0.77
_exptl_absorpt_correction_type 'Numerical Mu From Formula'
_exptl_absorpt_process_details ' '
_exptl_crystal_colour green
_exptl_crystal_density_diffrn 1.557
_exptl_crystal_density_method 'not measured'
_exptl_crystal_description plate
_exptl_crystal_F_000 1048
_exptl_crystal_size_max 0.43
_exptl_crystal_size_mid 0.18
_exptl_crystal_size_min 0.03
_refine_diff_density_max 2.017
_refine_diff_density_min -0.659
_refine_diff_density_rms 0.090
_refine_ls_abs_structure_details
; 
 Flack x determined using 7001 quotients [(I+)-(I-)]/[(I+)+(I-)] 
 (Parsons, Flack and Wagner, Acta Cryst. B69 (2013) 249-259). 
;
_refine_ls_abs_structure_Flack 0.010(7)
_refine_ls_extinction_method none
_refine_ls_goodness_of_fit_ref 1.070
_refine_ls_hydrogen_treatment constr
_refine_ls_matrix_type full
_refine_ls_number_parameters 1133
_refine_ls_number_reflns 15931
_refine_ls_number_restraints 417
_refine_ls_restrained_S_all 1.095
_refine_ls_R_factor_all 0.0401
_refine_ls_R_factor_gt 0.0371
_refine_ls_shift/su_max 0.000
_refine_ls_shift/su_mean 0.000
_refine_ls_structure_factor_coef Fsqd
_refine_ls_weighting_details 'w=1/[\s^2^(Fo^2^)+(0.0510P)^2^+2.6933P] where P=(Fo^2^+2Fc^2^)/3'
_refine_ls_weighting_scheme calc
_refine_ls_wR_factor_gt 0.0900
_refine_ls_wR_factor_ref 0.0915
_reflns_Friedel_coverage 0.990
_reflns_Friedel_fraction_full 0.992
_reflns_Friedel_fraction_max 0.988
_reflns_number_gt 15144
_reflns_number_total 15931
_reflns_threshold_expression 'I > 2\s(I)'
_cod_data_source_file c6dt01063f2.cif
_cod_data_source_block MDRhS_0m
_cod_depositor_comments 'Adding full bibliography for 7039105--7039106.cif.'
_cod_original_cell_volume 2202.41(16)
_cod_database_code 7039105
_shelx_shelxl_version_number 2014/7
_shelx_space_group_comment
; 
The symmetry employed for this shelxl refinement is uniquely defined 
by the following loop, which should always be used as a source of 
symmetry information in preference to the above space-group names. 
They are only intended as comments. 
;
_shelx_estimated_absorpt_t_min 0.719
_shelx_estimated_absorpt_t_max 0.976

loop_
_space_group_symop_operation_xyz
'x, y, z'

loop_
_atom_site_label
_atom_site_type_symbol
_atom_site_fract_x
_atom_site_fract_y
_atom_site_fract_z
_atom_site_U_iso_or_equiv
_atom_site_adp_type
_atom_site_occupancy
_atom_site_site_symmetry_order
_atom_site_calc_flag
_atom_site_refinement_flags_posn
_atom_site_refinement_flags_adp
_atom_site_refinement_flags_occupancy
_atom_site_disorder_assembly
_atom_site_disorder_group
Rh1 Rh 0.74011(3) 0.60858(3) 0.81655(3) 0.01155(11) Uani 1 1 d . . . . .
N1 N 0.7967(5) 0.7436(5) 0.9265(4) 0.0171(13) Uani 1 1 d . . . . .
C2 C 0.8462(5) 0.7189(5) 1.0129(4) 0.0165(14) Uani 1 1 d . . . . .
S3 S 0.89924(14) 0.82924(13) 1.10814(11) 0.0187(3) Uani 1 1 d . . . . .
C4 C 0.8523(6) 0.9097(5) 1.0269(5) 0.0141(14) Uani 1 1 d . . . . .
C5 C 0.8617(5) 1.0164(5) 1.0461(5) 0.0188(13) Uani 1 1 d . . . . .
H5 H 0.8977 1.0569 1.1105 0.023 Uiso 1 1 calc R U . . .
C6 C 0.8167(5) 1.0626(5) 0.9683(5) 0.0204(13) Uani 1 1 d . . . . .
H6 H 0.8240 1.1360 0.9796 0.024 Uiso 1 1 calc R U . . .
C7 C 0.7604(5) 1.0042(4) 0.8727(4) 0.0145(12) Uani 1 1 d . . . . .
P1 P 0.33045(16) 0.76998(16) 0.64595(14) 0.0296(4) Uani 1 1 d . U . . .
C8 C 0.7508(5) 0.8968(4) 0.8549(4) 0.0147(12) Uani 1 1 d . . . . .
H8 H 0.7131 0.8563 0.7910 0.018 Uiso 1 1 calc R U . . .
C9 C 0.7979(5) 0.8491(5) 0.9331(5) 0.0127(13) Uani 1 1 d . . . . .
C10 C 0.8519(5) 0.6179(6) 1.0193(5) 0.0198(16) Uani 1 1 d . . . . .
C11 C 0.8049(5) 0.5429(5) 0.9297(5) 0.0126(14) Uani 1 1 d . . . . .
C12 C 0.8061(6) 0.4373(5) 0.9293(5) 0.0162(14) Uani 1 1 d . . . . .
H12 H 0.7747 0.3863 0.8699 0.019 Uiso 1 1 calc R U . . .
C13 C 0.8543(6) 0.4085(6) 1.0177(5) 0.0221(16) Uani 1 1 d . . . . .
H13 H 0.8566 0.3368 1.0172 0.027 Uiso 1 1 calc R U . . .
C14 C 0.8991(5) 0.4806(5) 1.1068(5) 0.0181(13) Uani 1 1 d . . . . .
H14 H 0.9289 0.4582 1.1664 0.022 Uiso 1 1 calc R U . . .
C15 C 0.9000(5) 0.5848(5) 1.1079(5) 0.0160(13) Uani 1 1 d . . . . .
H15 H 0.9329 0.6345 1.1679 0.019 Uiso 1 1 calc R U . . .
C16 C 0.7119(5) 1.0616(5) 0.7916(5) 0.0186(13) Uani 1 1 d . . . . .
C17 C 0.6313(6) 1.1396(6) 0.8255(6) 0.0324(17) Uani 1 1 d . . . . .
H17A H 0.6021 1.1763 0.7729 0.049 Uiso 1 1 calc R U . . .
H17B H 0.6707 1.1896 0.8864 0.049 Uiso 1 1 calc R U . . .
H17C H 0.5694 1.1029 0.8387 0.049 Uiso 1 1 calc R U . . .
C18 C 0.8058(6) 1.1203(6) 0.7693(6) 0.0287(16) Uani 1 1 d . . . . .
H18A H 0.7757 1.1499 0.7118 0.043 Uiso 1 1 calc R U . . .
H18B H 0.8622 1.0725 0.7543 0.043 Uiso 1 1 calc R U . . .
H18C H 0.8399 1.1760 0.8275 0.043 Uiso 1 1 calc R U . . .
C19 C 0.6486(7) 0.9883(6) 0.6943(5) 0.0354(18) Uani 1 1 d . . . . .
H19A H 0.6200 1.0283 0.6444 0.053 Uiso 1 1 calc R U . . .
H19B H 0.5863 0.9508 0.7061 0.053 Uiso 1 1 calc R U . . .
H19C H 0.6990 0.9386 0.6699 0.053 Uiso 1 1 calc R U . . .
N20 N 0.7072(4) 0.4676(4) 0.7166(4) 0.0102(11) Uani 1 1 d . . . . .
C21 C 0.7902(5) 0.4381(4) 0.6755(4) 0.0149(12) Uani 1 1 d . . . . .
S22 S 0.76589(13) 0.32087(12) 0.59123(11) 0.0185(3) Uani 1 1 d . . . . .
C23 C 0.6352(5) 0.3097(5) 0.6107(5) 0.0177(14) Uani 1 1 d . . . . .
C24 C 0.5497(5) 0.2291(5) 0.5644(5) 0.0207(13) Uani 1 1 d . . . . .
H24 H 0.5607 0.1712 0.5155 0.025 Uiso 1 1 calc R U . . .
C25 C 0.4505(5) 0.2367(5) 0.5921(5) 0.0242(14) Uani 1 1 d . . . . .
H25 H 0.3923 0.1839 0.5603 0.029 Uiso 1 1 calc R U . . .
C26 C 0.4325(5) 0.3201(5) 0.6658(5) 0.0188(13) Uani 1 1 d . . . . .
C27 C 0.5162(5) 0.3992(5) 0.7099(4) 0.0165(12) Uani 1 1 d . . . . .
H27 H 0.5054 0.4566 0.7593 0.020 Uiso 1 1 calc R U . . .
C28 C 0.6161(5) 0.3935(4) 0.6809(4) 0.0134(12) Uani 1 1 d . . . . .
C29 C 0.8897(5) 0.5076(5) 0.7055(4) 0.0156(12) Uani 1 1 d . . . . .
C30 C 0.8851(6) 0.5957(5) 0.7802(5) 0.0137(14) Uani 1 1 d . . . . .
C31 C 0.9774(5) 0.6676(4) 0.8132(5) 0.0169(12) Uani 1 1 d . . . . .
H31 H 0.9778 0.7277 0.8642 0.020 Uiso 1 1 calc R U . . .
C32 C 1.0687(5) 0.6523(5) 0.7721(5) 0.0229(14) Uani 1 1 d . . . . .
H32 H 1.1309 0.7019 0.7956 0.028 Uiso 1 1 calc R U . . .
C33 C 1.0701(6) 0.5661(6) 0.6979(6) 0.0236(16) Uani 1 1 d . . . . .
H33 H 1.1325 0.5574 0.6697 0.028 Uiso 1 1 calc R U . . .
C34 C 0.9813(5) 0.4924(5) 0.6642(5) 0.0203(13) Uani 1 1 d . . . . .
H34 H 0.9824 0.4322 0.6137 0.024 Uiso 1 1 calc R U . . .
C35 C 0.3216(6) 0.3208(5) 0.6941(6) 0.0269(15) Uani 1 1 d . . . . .
C36 C 0.2240(6) 0.3147(7) 0.6005(6) 0.042(2) Uani 1 1 d . . . . .
H36A H 0.1529 0.3096 0.6183 0.063 Uiso 1 1 calc R U . . .
H36B H 0.2289 0.2535 0.5488 0.063 Uiso 1 1 calc R U . . .
H36C H 0.2287 0.3772 0.5751 0.063 Uiso 1 1 calc R U . . .
C37 C 0.3120(8) 0.2258(7) 0.7386(9) 0.054(3) Uani 1 1 d . . . . .
H37A H 0.2383 0.2205 0.7516 0.081 Uiso 1 1 calc R U . . .
H37B H 0.3697 0.2338 0.8011 0.081 Uiso 1 1 calc R U . . .
H37C H 0.3220 0.1628 0.6912 0.081 Uiso 1 1 calc R U . . .
C38 C 0.3138(7) 0.4181(7) 0.7724(7) 0.040(2) Uani 1 1 d . . . . .
H38A H 0.2439 0.4127 0.7923 0.060 Uiso 1 1 calc R U . . .
H38B H 0.3155 0.4791 0.7443 0.060 Uiso 1 1 calc R U . . .
H38C H 0.3769 0.4249 0.8309 0.060 Uiso 1 1 calc R U . . .
N100 N 0.6772(5) 0.6741(5) 0.6901(4) 0.0243(14) Uani 1 1 d . . . . .
C101 C 0.6606(6) 0.6926(5) 0.6133(5) 0.0280(16) Uani 1 1 d . . . . .
C102 C 0.6391(9) 0.7194(6) 0.5167(6) 0.049(2) Uani 1 1 d . . . . .
H10A H 0.6173 0.6562 0.4635 0.074 Uiso 1 1 calc R U . . .
H10B H 0.7068 0.7536 0.5104 0.074 Uiso 1 1 calc R U . . .
H10C H 0.5788 0.7664 0.5112 0.074 Uiso 1 1 calc R U . . .
N103 N 0.5800(5) 0.6292(4) 0.8526(5) 0.0199(13) Uani 1 1 d . . . . .
C104 C 0.5038(8) 0.6513(7) 0.8801(6) 0.0388(19) Uani 1 1 d . . . . .
C105 C 0.4020(8) 0.6813(8) 0.9124(7) 0.054(3) Uani 1 1 d . . . . .
H10D H 0.3780 0.6283 0.9430 0.082 Uiso 1 1 calc R U . . .
H10E H 0.3428 0.6874 0.8545 0.082 Uiso 1 1 calc R U . . .
H10F H 0.4175 0.7480 0.9612 0.082 Uiso 1 1 calc R U . . .
Rh1' Rh 0.25044(3) 0.20686(3) 0.19912(3) 0.01172(12) Uani 1 1 d . . . . .
N1' N 0.1929(5) 0.2854(5) 0.0868(4) 0.0178(13) Uani 1 1 d . . . . .
C2' C 0.1421(6) 0.2200(5) 0.0017(5) 0.0160(14) Uani 1 1 d . . . . .
S3' S 0.08519(14) 0.27950(13) -0.09392(11) 0.0181(3) Uani 1 1 d . . . . .
C4' C 0.1344(6) 0.4000(5) -0.0147(5) 0.0142(14) Uani 1 1 d . . . . .
C5' C 0.1208(5) 0.4968(5) -0.0355(4) 0.0158(12) Uani 1 1 d . . . . .
H5' H 0.0815 0.5040 -0.0998 0.019 Uiso 1 1 calc R U . . .
C6' C 0.1657(5) 0.5821(5) 0.0392(5) 0.0189(13) Uani 1 1 d . . . . .
H6' H 0.1563 0.6491 0.0261 0.023 Uiso 1 1 calc R U . . .
C7' C 0.2261(5) 0.5736(5) 0.1357(4) 0.0142(12) Uani 1 1 d . . . . .
C8' C 0.2374(5) 0.4754(4) 0.1549(4) 0.0135(12) Uani 1 1 d . . . . .
H8' H 0.2769 0.4675 0.2188 0.016 Uiso 1 1 calc R U . . .
C9' C 0.1901(6) 0.3878(5) 0.0791(5) 0.0153(14) Uani 1 1 d . . . . .
C10' C 0.1378(6) 0.1163(5) 0.0001(5) 0.0163(14) Uani 1 1 d . U . . .
C11' C 0.1828(5) 0.0854(5) 0.0874(5) 0.0118(13) Uani 1 1 d . U . . .
C12' C 0.1801(6) -0.0190(5) 0.0900(5) 0.0212(15) Uani 1 1 d . . . . .
H12' H 0.2104 -0.0394 0.1506 0.025 Uiso 1 1 calc R U . . .
C13' C 0.1322(7) -0.0935(6) 0.0026(6) 0.0291(19) Uani 1 1 d . . . . .
H13' H 0.1313 -0.1647 0.0045 0.035 Uiso 1 1 calc R U . . .
C14' C 0.0862(6) -0.0666(5) -0.0865(5) 0.0218(14) Uani 1 1 d . . . . .
H14' H 0.0540 -0.1188 -0.1448 0.026 Uiso 1 1 calc R U . . .
C15' C 0.0872(5) 0.0355(5) -0.0902(5) 0.0163(13) Uani 1 1 d . . . . .
H15' H 0.0552 0.0543 -0.1512 0.020 Uiso 1 1 calc R U . . .
C16' C 0.2734(5) 0.6723(5) 0.2142(4) 0.0162(12) Uani 1 1 d . . . . .
C17' C 0.3441(7) 0.6491(5) 0.3115(5) 0.0341(18) Uani 1 1 d . . . . .
H17D H 0.3739 0.7145 0.3596 0.051 Uiso 1 1 calc R U . . .
H17E H 0.4060 0.6083 0.2971 0.051 Uiso 1 1 calc R U . . .
H17F H 0.2975 0.6098 0.3397 0.051 Uiso 1 1 calc R U . . .
C18' C 0.1785(7) 0.7364(6) 0.2407(6) 0.0323(18) Uani 1 1 d . . . . .
H18D H 0.2098 0.8009 0.2895 0.048 Uiso 1 1 calc R U . . .
H18E H 0.1328 0.6965 0.2691 0.048 Uiso 1 1 calc R U . . .
H18F H 0.1321 0.7528 0.1803 0.048 Uiso 1 1 calc R U . . .
C19' C 0.3474(6) 0.7390(5) 0.1749(5) 0.0299(16) Uani 1 1 d . . . . .
H19D H 0.3731 0.8042 0.2246 0.045 Uiso 1 1 calc R U . . .
H19E H 0.3042 0.7539 0.1125 0.045 Uiso 1 1 calc R U . . .
H19F H 0.4119 0.7013 0.1626 0.045 Uiso 1 1 calc R U . . .
N20' N 0.2821(4) 0.1154(4) 0.3008(4) 0.0126(11) Uani 1 1 d . . . . .
C21' C 0.1975(5) 0.1040(5) 0.3402(4) 0.0149(12) Uani 1 1 d . . . . .
S22' S 0.21730(13) 0.02366(12) 0.42219(11) 0.0172(3) Uani 1 1 d . . . . .
C23' C 0.3496(5) 0.0027(5) 0.4036(5) 0.0149(13) Uani 1 1 d . . . . .
C24' C 0.4296(5) -0.0556(5) 0.4481(5) 0.0195(13) Uani 1 1 d . . . . .
H24' H 0.4159 -0.0926 0.4948 0.023 Uiso 1 1 calc R U . . .
C25' C 0.5300(5) -0.0580(5) 0.4221(5) 0.0207(13) Uani 1 1 d . . . . .
H25' H 0.5861 -0.0973 0.4522 0.025 Uiso 1 1 calc R U . . .
C26' C 0.5528(5) -0.0045(5) 0.3529(4) 0.0161(12) Uani 1 1 d . . . . .
C27' C 0.4729(5) 0.0534(4) 0.3103(4) 0.0142(12) Uani 1 1 d . . . . .
H27' H 0.4867 0.0902 0.2636 0.017 Uiso 1 1 calc R U . . .
C28' C 0.3709(5) 0.0578(4) 0.3361(4) 0.0123(12) Uani 1 1 d . . . . .
C29' C 0.0995(5) 0.1579(5) 0.3109(5) 0.0176(13) Uani 1 1 d . . . . .
C30' C 0.1058(6) 0.2100(5) 0.2363(5) 0.0157(15) Uani 1 1 d . U . . .
C31' C 0.0145(5) 0.2662(5) 0.2032(5) 0.0208(13) Uani 1 1 d . . . . .
H31' H 0.0151 0.3025 0.1527 0.025 Uiso 1 1 calc R U . . .
C32' C -0.0765(6) 0.2688(5) 0.2444(6) 0.0270(15) Uani 1 1 d . . . . .
H32' H -0.1377 0.3068 0.2211 0.032 Uiso 1 1 calc R U . . .
C33' C -0.0803(7) 0.2178(6) 0.3178(7) 0.034(2) Uani 1 1 d . . . . .
H33' H -0.1425 0.2221 0.3463 0.040 Uiso 1 1 calc R U . . .
C34' C 0.0080(6) 0.1596(5) 0.3502(5) 0.0233(14) Uani 1 1 d . . . . .
H34' H 0.0052 0.1215 0.3989 0.028 Uiso 1 1 calc R U . . .
C35' C 0.6666(6) -0.0113(6) 0.3305(5) 0.0262(14) Uani 1 1 d D U . . .
C37' C 0.7595(10) 0.0258(12) 0.4196(9) 0.037(3) Uani 0.701(13) 1 d D U P A 1
H37D H 0.8305 0.0180 0.4007 0.056 Uiso 0.701(13) 1 calc R U P A 1
H37E H 0.7570 -0.0150 0.4689 0.056 Uiso 0.701(13) 1 calc R U P A 1
H37F H 0.7530 0.0990 0.4486 0.056 Uiso 0.701(13) 1 calc R U P A 1
C38' C 0.6750(9) 0.0482(10) 0.2488(8) 0.026(2) Uani 0.701(13) 1 d D U P A 1
H38D H 0.7497 0.0438 0.2372 0.039 Uiso 0.701(13) 1 calc R U P A 1
H38E H 0.6611 0.1211 0.2712 0.039 Uiso 0.701(13) 1 calc R U P A 1
H38F H 0.6194 0.0169 0.1867 0.039 Uiso 0.701(13) 1 calc R U P A 1
C39' C 0.6774(10) -0.1260(8) 0.2787(9) 0.039(3) Uani 0.701(13) 1 d D U P A 1
H39A H 0.7451 -0.1304 0.2543 0.058 Uiso 0.701(13) 1 calc R U P A 1
H39B H 0.6122 -0.1501 0.2224 0.058 Uiso 0.701(13) 1 calc R U P A 1
H39C H 0.6817 -0.1696 0.3268 0.058 Uiso 0.701(13) 1 calc R U P A 1
C40' C 0.742(2) 0.076(2) 0.4196(16) 0.027(4) Uani 0.299(13) 1 d D U P A 2
H40A H 0.8197 0.0749 0.4140 0.040 Uiso 0.299(13) 1 calc R U P A 2
H40B H 0.7392 0.0611 0.4837 0.040 Uiso 0.299(13) 1 calc R U P A 2
H40C H 0.7149 0.1438 0.4157 0.040 Uiso 0.299(13) 1 calc R U P A 2
C41' C 0.674(2) -0.001(2) 0.2327(15) 0.029(4) Uani 0.299(13) 1 d D U P A 2
H41A H 0.7510 -0.0103 0.2267 0.044 Uiso 0.299(13) 1 calc R U P A 2
H41B H 0.6544 0.0686 0.2243 0.044 Uiso 0.299(13) 1 calc R U P A 2
H41C H 0.6233 -0.0531 0.1811 0.044 Uiso 0.299(13) 1 calc R U P A 2
C42' C 0.726(2) -0.1095(17) 0.356(2) 0.034(4) Uani 0.299(13) 1 d D U P A 2
H42A H 0.7907 -0.1190 0.3273 0.051 Uiso 0.299(13) 1 calc R U P A 2
H42B H 0.6739 -0.1710 0.3286 0.051 Uiso 0.299(13) 1 calc R U P A 2
H42C H 0.7515 -0.0997 0.4288 0.051 Uiso 0.299(13) 1 calc R U P A 2
N200 N 0.3191(4) 0.3358(4) 0.3231(4) 0.0176(12) Uani 1 1 d . . . . .
C201 C 0.3532(5) 0.3981(5) 0.3933(4) 0.0174(13) Uani 1 1 d . . . . .
C202 C 0.3956(7) 0.4795(5) 0.4834(5) 0.0318(17) Uani 1 1 d . . . . .
H20A H 0.4311 0.4482 0.5385 0.048 Uiso 1 1 calc R U . . .
H20B H 0.3338 0.5186 0.5004 0.048 Uiso 1 1 calc R U . . .
H20C H 0.4505 0.5263 0.4719 0.048 Uiso 1 1 calc R U . . .
N203 N 0.4083(5) 0.2068(5) 0.1585(5) 0.0220(14) Uani 1 1 d . . . . .
C204 C 0.4775(8) 0.2126(7) 0.1224(7) 0.042(2) Uani 1 1 d . . . . .
C205 C 0.5763(9) 0.2216(8) 0.0791(8) 0.058(3) Uani 1 1 d . . . . .
H20D H 0.5679 0.2786 0.0447 0.087 Uiso 1 1 calc R U . . .
H20E H 0.5801 0.1566 0.0316 0.087 Uiso 1 1 calc R U . . .
H20F H 0.6449 0.2354 0.1329 0.087 Uiso 1 1 calc R U . . .
F1 F 0.3330(5) 0.6557(4) 0.6645(4) 0.0585(14) Uani 1 1 d . U . . .
F2 F 0.4057(5) 0.7405(4) 0.5687(4) 0.0497(13) Uani 1 1 d . U . . .
F3 F 0.3282(5) 0.8856(4) 0.6312(4) 0.0513(13) Uani 1 1 d . U . . .
F4 F 0.2566(4) 0.8009(4) 0.7243(4) 0.0525(13) Uani 1 1 d . U . . .
F5 F 0.2214(5) 0.7395(6) 0.5594(5) 0.0780(19) Uani 1 1 d . U . . .
F6 F 0.4397(4) 0.8034(4) 0.7351(4) 0.0512(13) Uani 1 1 d . U . . .
P2 P 0.67066(18) 0.43353(18) 0.35330(15) 0.0375(5) Uani 1 1 d . U . . .
F7 F 0.6433(5) 0.4751(4) 0.4586(4) 0.0516(13) Uani 1 1 d . U . . .
F8 F 0.5473(5) 0.4466(5) 0.2968(5) 0.0684(17) Uani 1 1 d . U . . .
F9 F 0.6997(6) 0.3939(7) 0.2492(4) 0.088(2) Uani 1 1 d . U . . .
F10 F 0.7964(4) 0.4217(5) 0.4100(4) 0.0611(15) Uani 1 1 d . U . . .
F11 F 0.6388(5) 0.3181(4) 0.3570(4) 0.0625(15) Uani 1 1 d . U . . .
F12 F 0.7039(6) 0.5497(5) 0.3504(5) 0.0768(18) Uani 1 1 d . U . . .
C1S C -0.0128(8) 0.6195(8) 0.4508(7) 0.050(2) Uani 1 1 d . U . . .
H1SA H -0.0784 0.5842 0.4612 0.060 Uiso 1 1 calc R U . . .
H1SB H 0.0354 0.6536 0.5172 0.060 Uiso 1 1 calc R U . . .
Cl1S Cl 0.0615(2) 0.5271(2) 0.38804(19) 0.0595(6) Uani 1 1 d . U . . .
Cl2S Cl -0.0575(2) 0.7138(2) 0.38337(16) 0.0581(7) Uani 1 1 d . U . . .
C2S C 0.3759(10) -0.0453(12) 0.9368(11) 0.063(3) Uani 0.747(8) 1 d D U P B 1
H2SA H 0.3428 -0.0309 0.9948 0.076 Uiso 0.747(8) 1 calc R U P B 1
H2SB H 0.3381 -0.1101 0.8904 0.076 Uiso 0.747(8) 1 calc R U P B 1
C3S C 0.404(2) 0.009(2) 0.931(3) 0.063(3) Uani 0.253(8) 1 d D U P B 2
H3SA H 0.3423 -0.0099 0.9587 0.076 Uiso 0.253(8) 1 calc R U P B 2
H3SB H 0.3796 -0.0194 0.8581 0.076 Uiso 0.253(8) 1 calc R U P B 2
Cl3S Cl 0.5189(2) -0.0607(3) 0.9770(2) 0.0756(8) Uani 1 1 d D U . . .
Cl4S Cl 0.3558(3) 0.0588(3) 0.8755(3) 0.0590(12) Uani 0.747(8) 1 d D U P B 1
Cl5S Cl 0.4079(11) 0.1493(11) 0.9489(9) 0.082(4) Uani 0.253(8) 1 d D U P B 2
C4S C 0.0560(8) -0.0720(7) 0.6123(8) 0.053(2) Uani 1 1 d D U . . .
H4SA H 0.0635 -0.1082 0.5456 0.063 Uiso 1 1 calc R U . . .
H4SB H 0.1272 -0.0750 0.6614 0.063 Uiso 1 1 calc R U . . .
Cl6S Cl -0.05150(19) -0.13628(16) 0.64180(15) 0.0431(5) Uani 1 1 d D U . . .
Cl7S Cl 0.0315(2) 0.05843(19) 0.61247(19) 0.0496(6) Uani 1 1 d D U . . .
C5S C 0.6103(12) 0.5099(13) 0.0798(15) 0.051(4) Uani 0.643(19) 1 d D U P C 1
H5SA H 0.6403 0.4936 0.0200 0.061 Uiso 0.643(19) 1 calc R U P C 1
H5SB H 0.6545 0.4752 0.1299 0.061 Uiso 0.643(19) 1 calc R U P C 1
Cl8S Cl 0.4713(6) 0.4615(8) 0.0475(6) 0.0570(18) Uani 0.643(19) 1 d D U P C 1
Cl9S Cl 0.6254(3) 0.6491(6) 0.1304(3) 0.055(2) Uani 0.643(19) 1 d D U P C 1
C6S C 0.619(2) 0.555(2) 0.106(3) 0.060(8) Uani 0.357(19) 1 d D U P C 2
H6SA H 0.6746 0.5213 0.0719 0.071 Uiso 0.357(19) 1 calc R U P C 2
H6SB H 0.6411 0.5515 0.1765 0.071 Uiso 0.357(19) 1 calc R U P C 2
Cl10 Cl 0.4864(15) 0.4933(12) 0.0483(15) 0.072(4) Uani 0.357(19) 1 d D U P C 2
Cl11 Cl 0.6135(13) 0.6895(12) 0.0966(16) 0.098(5) Uani 0.357(19) 1 d D U P C 2

loop_
_atom_site_aniso_label
_atom_site_aniso_U_11
_atom_site_aniso_U_22
_atom_site_aniso_U_33
_atom_site_aniso_U_23
_atom_site_aniso_U_13
_atom_site_aniso_U_12
Rh1 0.0142(2) 0.0074(2) 0.0098(2) 0.00017(17) -0.00144(17) 0.00039(17)
N1 0.013(3) 0.025(3) 0.012(3) 0.004(2) -0.001(2) 0.006(2)
C2 0.012(3) 0.031(4) 0.007(3) 0.008(3) 0.001(2) 0.006(3)
S3 0.0285(9) 0.0112(8) 0.0114(7) 0.0000(6) -0.0019(6) 0.0006(7)
C4 0.016(3) 0.013(3) 0.007(3) -0.003(3) -0.004(3) -0.001(3)
C5 0.025(3) 0.013(3) 0.014(3) -0.001(2) -0.001(3) 0.001(3)
C6 0.025(3) 0.012(3) 0.022(3) 0.000(3) 0.005(3) 0.000(3)
C7 0.018(3) 0.011(3) 0.015(3) 0.003(2) 0.003(2) 0.000(2)
P1 0.0257(10) 0.0373(11) 0.0251(9) 0.0072(8) 0.0055(8) -0.0030(8)
C8 0.015(3) 0.013(3) 0.012(3) -0.001(2) -0.003(2) -0.001(2)
C9 0.016(3) 0.007(3) 0.014(3) 0.002(2) 0.002(3) 0.003(2)
C10 0.009(3) 0.033(4) 0.011(3) -0.012(3) 0.006(3) -0.010(3)
C11 0.011(3) 0.009(3) 0.021(4) 0.008(3) 0.005(3) 0.002(2)
C12 0.022(4) 0.005(3) 0.015(3) -0.002(2) -0.004(3) -0.001(2)
C13 0.032(4) 0.016(4) 0.018(4) 0.008(3) 0.005(3) -0.002(3)
C14 0.019(3) 0.016(3) 0.018(3) 0.006(3) 0.000(3) 0.000(3)
C15 0.017(3) 0.016(3) 0.014(3) 0.006(3) 0.001(2) 0.000(3)
C16 0.020(3) 0.013(3) 0.021(3) 0.003(3) 0.001(3) 0.003(3)
C17 0.030(4) 0.036(4) 0.034(4) 0.015(3) 0.006(3) 0.014(3)
C18 0.032(4) 0.028(4) 0.030(4) 0.015(3) 0.006(3) 0.002(3)
C19 0.045(5) 0.026(4) 0.025(4) 0.009(3) -0.014(3) -0.003(3)
N20 0.011(3) 0.008(2) 0.010(2) 0.0010(19) 0.000(2) -0.0005(19)
C21 0.018(3) 0.013(3) 0.010(3) 0.002(2) -0.002(2) 0.000(2)
S22 0.0213(8) 0.0128(7) 0.0185(7) -0.0035(6) 0.0063(6) -0.0013(6)
C23 0.019(3) 0.015(3) 0.017(3) 0.005(3) 0.001(3) 0.001(3)
C24 0.024(3) 0.011(3) 0.021(3) -0.004(2) 0.002(3) 0.003(3)
C25 0.020(3) 0.015(3) 0.030(4) 0.001(3) -0.006(3) -0.005(3)
C26 0.011(3) 0.017(3) 0.023(3) 0.003(3) -0.004(3) 0.000(2)
C27 0.019(3) 0.011(3) 0.015(3) -0.001(2) -0.001(2) 0.001(2)
C28 0.017(3) 0.009(3) 0.010(3) 0.001(2) -0.005(2) -0.001(2)
C29 0.015(3) 0.015(3) 0.015(3) 0.004(2) 0.001(2) 0.000(2)
C30 0.017(3) 0.008(3) 0.014(3) 0.007(2) -0.002(2) -0.001(2)
C31 0.020(3) 0.009(3) 0.020(3) 0.003(2) 0.002(3) 0.000(2)
C32 0.019(3) 0.018(3) 0.030(4) 0.007(3) 0.001(3) -0.004(3)
C33 0.017(3) 0.024(4) 0.033(4) 0.008(3) 0.011(3) 0.002(3)
C34 0.019(3) 0.019(3) 0.023(3) 0.002(3) 0.006(3) 0.002(3)
C35 0.019(3) 0.022(4) 0.034(4) 0.001(3) 0.002(3) -0.002(3)
C36 0.013(3) 0.041(5) 0.052(5) -0.019(4) -0.004(3) 0.005(3)
C37 0.039(5) 0.049(5) 0.093(8) 0.031(5) 0.038(5) 0.005(4)
C38 0.020(4) 0.049(5) 0.042(5) -0.014(4) 0.012(3) 0.001(3)
N100 0.033(4) 0.020(3) 0.013(3) 0.001(3) -0.004(3) -0.003(3)
C101 0.035(4) 0.016(3) 0.027(4) 0.002(3) -0.002(3) 0.002(3)
C102 0.095(8) 0.016(4) 0.027(4) 0.003(3) 0.000(4) 0.001(4)
N103 0.018(3) 0.014(3) 0.025(3) -0.005(2) 0.010(3) 0.003(2)
C104 0.047(5) 0.034(4) 0.025(4) 0.001(3) -0.004(4) 0.001(4)
C105 0.048(6) 0.065(7) 0.049(6) 0.007(5) 0.015(5) 0.020(5)
Rh1' 0.0131(2) 0.0078(2) 0.0119(2) 0.00160(18) -0.00032(19) -0.00182(18)
N1' 0.015(3) 0.023(3) 0.011(3) -0.001(2) 0.000(2) -0.006(2)
C2' 0.021(3) 0.014(3) 0.014(3) 0.009(3) 0.001(3) 0.005(3)
S3' 0.0268(8) 0.0121(8) 0.0115(7) 0.0023(6) -0.0021(6) -0.0014(7)
C4' 0.015(3) 0.013(3) 0.012(3) -0.001(3) -0.001(3) -0.001(3)
C5' 0.022(3) 0.013(3) 0.012(3) 0.005(2) -0.001(2) 0.001(2)
C6' 0.024(3) 0.013(3) 0.018(3) 0.005(2) 0.002(3) 0.003(3)
C7' 0.017(3) 0.013(3) 0.011(3) 0.000(2) 0.002(2) 0.000(2)
C8' 0.017(3) 0.011(3) 0.010(3) 0.002(2) -0.001(2) -0.001(2)
C9' 0.017(3) 0.015(3) 0.016(3) 0.005(3) 0.005(3) 0.004(3)
C10' 0.0153(18) 0.0201(18) 0.0162(18) 0.0083(13) 0.0050(13) 0.0045(13)
C11' 0.0118(18) 0.0093(18) 0.0133(18) 0.0020(13) 0.0017(13) 0.0003(13)
C12' 0.027(4) 0.014(3) 0.017(3) -0.001(3) -0.003(3) 0.001(3)
C13' 0.045(5) 0.013(4) 0.024(4) 0.001(3) 0.003(4) 0.003(3)
C14' 0.033(4) 0.009(3) 0.015(3) -0.005(2) -0.002(3) -0.002(3)
C15' 0.020(3) 0.010(3) 0.015(3) 0.000(2) -0.003(2) 0.001(2)
C16' 0.018(3) 0.012(3) 0.015(3) 0.001(2) 0.000(2) -0.006(2)
C17' 0.047(5) 0.014(3) 0.027(4) 0.000(3) -0.011(3) 0.000(3)
C18' 0.033(4) 0.025(4) 0.031(4) -0.004(3) 0.002(3) 0.003(3)
C19' 0.033(4) 0.022(4) 0.029(4) -0.003(3) 0.004(3) -0.013(3)
N20' 0.012(3) 0.007(3) 0.015(3) -0.001(2) 0.001(2) -0.002(2)
C21' 0.016(3) 0.012(3) 0.015(3) 0.002(2) 0.003(2) 0.000(2)
S22' 0.0194(8) 0.0165(8) 0.0185(8) 0.0069(6) 0.0076(6) 0.0006(6)
C23' 0.015(3) 0.012(3) 0.015(3) -0.002(2) 0.004(2) -0.004(2)
C24' 0.026(3) 0.014(3) 0.016(3) 0.002(2) 0.004(3) 0.003(3)
C25' 0.021(3) 0.017(3) 0.019(3) 0.002(3) -0.002(3) 0.004(3)
C26' 0.017(3) 0.013(3) 0.014(3) -0.005(2) 0.003(2) -0.004(2)
C27' 0.019(3) 0.011(3) 0.010(3) 0.000(2) 0.002(2) -0.004(2)
C28' 0.015(3) 0.010(3) 0.009(3) 0.002(2) -0.002(2) -0.001(2)
C29' 0.016(3) 0.013(3) 0.021(3) 0.003(2) 0.003(2) -0.001(2)
C30' 0.0146(19) 0.0144(19) 0.0167(19) 0.0018(13) 0.0027(13) 0.0006(13)
C31' 0.022(3) 0.012(3) 0.026(3) 0.004(3) 0.001(3) 0.001(3)
C32' 0.016(3) 0.015(3) 0.049(5) 0.009(3) 0.005(3) 0.001(3)
C33' 0.026(4) 0.024(4) 0.060(6) 0.015(4) 0.021(4) 0.003(3)
C34' 0.021(3) 0.020(3) 0.032(4) 0.009(3) 0.008(3) -0.002(3)
C35' 0.024(2) 0.027(2) 0.029(2) 0.0050(19) 0.0092(19) 0.0042(19)
C37' 0.031(4) 0.043(5) 0.035(4) 0.010(4) 0.001(3) 0.003(4)
C38' 0.021(4) 0.033(4) 0.025(4) 0.003(3) 0.012(3) 0.002(3)
C39' 0.037(4) 0.035(4) 0.043(4) 0.003(3) 0.013(3) 0.010(3)
C40' 0.025(6) 0.029(6) 0.027(5) 0.007(4) 0.008(4) 0.003(5)
C41' 0.027(5) 0.031(6) 0.029(5) 0.005(4) 0.008(4) 0.005(5)
C42' 0.033(5) 0.033(5) 0.038(5) 0.007(4) 0.012(4) 0.007(4)
N200 0.013(3) 0.022(3) 0.015(3) 0.007(3) -0.003(2) -0.001(2)
C201 0.021(3) 0.015(3) 0.012(3) 0.004(3) -0.005(2) -0.001(2)
C202 0.047(5) 0.018(3) 0.020(3) -0.002(3) -0.004(3) -0.003(3)
N203 0.021(3) 0.023(3) 0.031(3) 0.014(3) 0.017(3) 0.002(2)
C204 0.047(5) 0.034(5) 0.042(5) 0.009(4) 0.004(4) 0.000(4)
C205 0.062(6) 0.053(6) 0.066(7) 0.014(5) 0.030(5) 0.000(5)
F1 0.076(4) 0.042(3) 0.060(3) 0.013(2) 0.023(3) -0.005(3)
F2 0.072(3) 0.047(3) 0.039(3) 0.008(2) 0.032(3) 0.011(2)
F3 0.072(4) 0.043(3) 0.054(3) 0.018(2) 0.037(3) 0.011(2)
F4 0.048(3) 0.065(3) 0.060(3) 0.023(3) 0.035(3) 0.008(2)
F5 0.052(3) 0.102(5) 0.057(4) 0.006(3) -0.016(3) -0.008(3)
F6 0.036(3) 0.068(3) 0.038(3) 0.004(2) -0.003(2) -0.005(2)
P2 0.0343(11) 0.0504(13) 0.0314(10) 0.0106(9) 0.0134(9) 0.0167(10)
F7 0.083(4) 0.041(3) 0.050(3) 0.021(2) 0.041(3) 0.027(3)
F8 0.043(3) 0.101(5) 0.074(4) 0.044(4) 0.015(3) 0.031(3)
F9 0.084(5) 0.156(6) 0.031(3) 0.027(3) 0.022(3) 0.080(5)
F10 0.038(3) 0.101(5) 0.048(3) 0.029(3) 0.008(2) 0.002(3)
F11 0.067(4) 0.041(3) 0.056(3) -0.003(2) -0.016(3) 0.007(2)
F12 0.098(5) 0.081(4) 0.072(4) 0.045(3) 0.036(4) 0.003(4)
C1S 0.051(5) 0.057(5) 0.037(5) 0.006(4) 0.010(4) -0.002(4)
Cl1S 0.0550(14) 0.0514(14) 0.0549(14) -0.0106(11) 0.0028(11) -0.0011(11)
Cl2S 0.0743(17) 0.0719(17) 0.0262(10) 0.0090(11) 0.0104(11) 0.0163(14)
C2S 0.049(7) 0.090(9) 0.054(7) 0.013(6) 0.025(5) -0.013(6)
C3S 0.049(7) 0.090(9) 0.054(7) 0.013(6) 0.025(5) -0.013(6)
Cl3S 0.0568(16) 0.101(2) 0.0575(16) 0.0177(15) -0.0062(13) -0.0168(15)
Cl4S 0.0465(19) 0.076(3) 0.057(2) 0.0137(18) 0.0196(16) -0.0031(16)
Cl5S 0.080(9) 0.116(9) 0.049(7) 0.008(6) 0.026(6) 0.008(7)
C4S 0.051(5) 0.049(5) 0.063(6) 0.008(4) 0.028(5) 0.010(4)
Cl6S 0.0545(13) 0.0437(11) 0.0303(10) 0.0084(8) 0.0094(9) 0.0025(9)
Cl7S 0.0524(13) 0.0486(13) 0.0526(13) 0.0127(11) 0.0215(11) -0.0006(10)
C5S 0.040(7) 0.073(9) 0.050(10) 0.025(8) 0.019(6) 0.022(6)
Cl8S 0.042(3) 0.080(4) 0.055(3) 0.028(3) 0.010(2) 0.012(3)
Cl9S 0.041(2) 0.087(4) 0.039(2) 0.011(2) 0.0116(16) 0.023(2)
C6S 0.064(14) 0.075(15) 0.039(16) 0.002(12) 0.023(11) -0.004(11)
Cl10 0.071(6) 0.063(6) 0.079(6) 0.027(4) 0.006(4) 0.003(4)
Cl11 0.096(6) 0.092(6) 0.120(7) 0.027(5) 0.051(5) 0.012(4)

loop_
_atom_type_symbol
_atom_type_description
_atom_type_scat_dispersion_real
_atom_type_scat_dispersion_imag
_atom_type_scat_source
C C 0.0033 0.0016 'International Tables Vol C Tables 4.2.6.8 and 6.1.1.4'
H H 0.0000 0.0000 'International Tables Vol C Tables 4.2.6.8 and 6.1.1.4'
N N 0.0061 0.0033 'International Tables Vol C Tables 4.2.6.8 and 6.1.1.4'
F F 0.0171 0.0103 'International Tables Vol C Tables 4.2.6.8 and 6.1.1.4'
P P 0.1023 0.0942 'International Tables Vol C Tables 4.2.6.8 and 6.1.1.4'
S S 0.1246 0.1234 'International Tables Vol C Tables 4.2.6.8 and 6.1.1.4'
Rh Rh -1.1178 0.9187 'International Tables Vol C Tables 4.2.6.8 and 6.1.1.4'
Cl Cl 0.1484 0.1585 'International Tables Vol C Tables 4.2.6.8 and 6.1.1.4'

loop_
_geom_angle_atom_site_label_1
_geom_angle_atom_site_label_2
_geom_angle_atom_site_label_3
_geom_angle
C30 Rh1 C11 87.8(3)
C30 Rh1 N20 80.6(2)
C11 Rh1 N20 91.9(2)
C30 Rh1 N1 93.1(3)
C11 Rh1 N1 81.9(3)
N20 Rh1 N1 171.3(2)
C30 Rh1 N100 89.1(3)
C11 Rh1 N100 176.5(3)
N20 Rh1 N100 85.9(2)
N1 Rh1 N100 100.0(2)
C30 Rh1 N103 177.1(3)
C11 Rh1 N103 94.8(3)
N20 Rh1 N103 100.5(2)
N1 Rh1 N103 86.1(2)
N100 Rh1 N103 88.3(2)
C2 N1 C9 113.4(6)
C2 N1 Rh1 109.5(5)
C9 N1 Rh1 137.1(4)
N1 C2 C10 120.8(6)
N1 C2 S3 111.9(5)
C10 C2 S3 127.3(5)
C4 S3 C2 90.9(3)
C5 C4 C9 121.9(6)
C5 C4 S3 128.7(5)
C9 C4 S3 109.3(5)
C4 C5 C6 117.7(6)
C4 C5 H5 121.2
C6 C5 H5 121.2
C5 C6 C7 122.2(6)
C5 C6 H6 118.9
C7 C6 H6 118.9
C8 C7 C6 119.4(5)
C8 C7 C16 121.9(5)
C6 C7 C16 118.7(5)
F5 P1 F3 89.4(4)
F5 P1 F6 178.6(4)
F3 P1 F6 89.7(3)
F5 P1 F1 91.7(4)
F3 P1 F1 178.1(3)
F6 P1 F1 89.2(3)
F5 P1 F2 91.0(3)
F3 P1 F2 90.5(3)
F6 P1 F2 90.1(3)
F1 P1 F2 91.0(3)
F5 P1 F4 89.8(3)
F3 P1 F4 89.0(3)
F6 P1 F4 89.1(3)
F1 P1 F4 89.5(3)
F2 P1 F4 179.1(3)
C7 C8 C9 118.8(5)
C7 C8 H8 120.6
C9 C8 H8 120.6
N1 C9 C4 114.4(6)
N1 C9 C8 125.6(6)
C4 C9 C8 120.0(6)
C2 C10 C11 115.9(6)
C2 C10 C15 124.7(6)
C11 C10 C15 119.4(6)
C12 C11 C10 119.9(6)
C12 C11 Rh1 128.2(5)
C10 C11 Rh1 111.9(5)
C13 C12 C11 118.7(6)
C13 C12 H12 120.7
C11 C12 H12 120.7
C14 C13 C12 122.5(7)
C14 C13 H13 118.7
C12 C13 H13 118.7
C15 C14 C13 119.4(6)
C15 C14 H14 120.3
C13 C14 H14 120.3
C14 C15 C10 120.1(6)
C14 C15 H15 120.0
C10 C15 H15 120.0
C18 C16 C19 107.7(6)
C18 C16 C7 109.6(5)
C19 C16 C7 112.4(5)
C18 C16 C17 108.5(6)
C19 C16 C17 107.8(6)
C7 C16 C17 110.8(5)
C16 C17 H17A 109.5
C16 C17 H17B 109.5
H17A C17 H17B 109.5
C16 C17 H17C 109.5
H17A C17 H17C 109.5
H17B C17 H17C 109.5
C16 C18 H18A 109.5
C16 C18 H18B 109.5
H18A C18 H18B 109.5
C16 C18 H18C 109.5
H18A C18 H18C 109.5
H18B C18 H18C 109.5
C16 C19 H19A 109.5
C16 C19 H19B 109.5
H19A C19 H19B 109.5
C16 C19 H19C 109.5
H19A C19 H19C 109.5
H19B C19 H19C 109.5
C21 N20 C28 111.4(5)
C21 N20 Rh1 113.9(4)
C28 N20 Rh1 134.8(4)
N20 C21 C29 117.2(5)
N20 C21 S22 115.3(4)
C29 C21 S22 127.5(5)
C21 S22 C23 89.2(3)
C28 C23 C24 119.4(6)
C28 C23 S22 112.0(5)
C24 C23 S22 128.6(5)
C25 C24 C23 118.4(6)
C25 C24 H24 120.8
C23 C24 H24 120.8
C24 C25 C26 122.2(6)
C24 C25 H25 118.9
C26 C25 H25 118.9
C27 C26 C25 119.0(6)
C27 C26 C35 122.3(6)
C25 C26 C35 118.8(6)
C26 C27 C28 119.4(6)
C26 C27 H27 120.3
C28 C27 H27 120.3
C23 C28 C27 121.6(6)
C23 C28 N20 112.1(5)
C27 C28 N20 126.3(5)
C34 C29 C30 122.0(6)
C34 C29 C21 124.7(6)
C30 C29 C21 113.3(5)
C31 C30 C29 117.2(6)
C31 C30 Rh1 127.7(5)
C29 C30 Rh1 114.9(5)
C32 C31 C30 120.7(6)
C32 C31 H31 119.6
C30 C31 H31 119.6
C33 C32 C31 120.8(6)
C33 C32 H32 119.6
C31 C32 H32 119.6
C32 C33 C34 120.3(6)
C32 C33 H33 119.9
C34 C33 H33 119.9
C33 C34 C29 118.9(6)
C33 C34 H34 120.5
C29 C34 H34 120.5
C26 C35 C38 112.3(6)
C26 C35 C37 107.7(6)
C38 C35 C37 108.2(7)
C26 C35 C36 110.0(6)
C38 C35 C36 108.4(6)
C37 C35 C36 110.2(7)
C35 C36 H36A 109.5
C35 C36 H36B 109.5
H36A C36 H36B 109.5
C35 C36 H36C 109.5
H36A C36 H36C 109.5
H36B C36 H36C 109.5
C35 C37 H37A 109.5
C35 C37 H37B 109.5
H37A C37 H37B 109.5
C35 C37 H37C 109.5
H37A C37 H37C 109.5
H37B C37 H37C 109.5
C35 C38 H38A 109.5
C35 C38 H38B 109.5
H38A C38 H38B 109.5
C35 C38 H38C 109.5
H38A C38 H38C 109.5
H38B C38 H38C 109.5
C101 N100 Rh1 163.3(6)
N100 C101 C102 178.3(8)
C101 C102 H10A 109.5
C101 C102 H10B 109.5
H10A C102 H10B 109.5
C101 C102 H10C 109.5
H10A C102 H10C 109.5
H10B C102 H10C 109.5
C104 N103 Rh1 170.9(6)
N103 C104 C105 177.7(9)
C104 C105 H10D 109.5
C104 C105 H10E 109.5
H10D C105 H10E 109.5
C104 C105 H10F 109.5
H10D C105 H10F 109.5
H10E C105 H10F 109.5
C30' Rh1' C11' 87.4(3)
C30' Rh1' N20' 80.4(3)
C11' Rh1' N20' 91.9(2)
C30' Rh1' N1' 92.8(3)
C11' Rh1' N1' 81.1(2)
N20' Rh1' N1' 170.5(2)
C30' Rh1' N200 90.6(3)
C11' Rh1' N200 177.6(3)
N20' Rh1' N200 86.5(2)
N1' Rh1' N200 100.2(2)
C30' Rh1' N203 178.8(3)
C11' Rh1' N203 93.3(2)
N20' Rh1' N203 100.5(2)
N1' Rh1' N203 86.4(2)
N200 Rh1' N203 88.7(2)
C2' N1' C9' 112.2(6)
C2' N1' Rh1' 111.1(5)
C9' N1' Rh1' 136.7(5)
N1' C2' C10' 117.8(6)
N1' C2' S3' 114.1(5)
C10' C2' S3' 128.1(5)
C2' S3' C4' 89.8(3)
C5' C4' C9' 121.9(6)
C5' C4' S3' 128.0(5)
C9' C4' S3' 110.1(5)
C6' C5' C4' 118.1(6)
C6' C5' H5' 121.0
C4' C5' H5' 121.0
C5' C6' C7' 122.2(6)
C5' C6' H6' 118.9
C7' C6' H6' 118.9
C8' C7' C6' 118.5(5)
C8' C7' C16' 122.8(5)
C6' C7' C16' 118.7(5)
C7' C8' C9' 119.5(5)
C7' C8' H8' 120.2
C9' C8' H8' 120.2
N1' C9' C4' 113.8(6)
N1' C9' C8' 126.4(6)
C4' C9' C8' 119.8(6)
C2' C10' C11' 118.7(6)
C2' C10' C15' 123.3(6)
C11' C10' C15' 118.0(6)
C10' C11' C12' 121.0(6)
C10' C11' Rh1' 111.2(5)
C12' C11' Rh1' 127.7(5)
C11' C12' C13' 119.3(7)
C11' C12' H12' 120.4
C13' C12' H12' 120.4
C14' C13' C12' 121.9(7)
C14' C13' H13' 119.1
C12' C13' H13' 119.1
C15' C14' C13' 119.6(6)
C15' C14' H14' 120.2
C13' C14' H14' 120.2
C14' C15' C10' 120.2(6)
C14' C15' H15' 119.9
C10' C15' H15' 119.9
C7' C16' C18' 110.2(5)
C7' C16' C19' 110.6(5)
C18' C16' C19' 108.4(6)
C7' C16' C17' 112.0(5)
C18' C16' C17' 107.4(6)
C19' C16' C17' 108.2(6)
C16' C17' H17D 109.5
C16' C17' H17E 109.5
H17D C17' H17E 109.5
C16' C17' H17F 109.5
H17D C17' H17F 109.5
H17E C17' H17F 109.5
C16' C18' H18D 109.5
C16' C18' H18E 109.5
H18D C18' H18E 109.5
C16' C18' H18F 109.5
H18D C18' H18F 109.5
H18E C18' H18F 109.5
C16' C19' H19D 109.5
C16' C19' H19E 109.5
H19D C19' H19E 109.5
C16' C19' H19F 109.5
H19D C19' H19F 109.5
H19E C19' H19F 109.5
C21' N20' C28' 111.4(5)
C21' N20' Rh1' 113.3(4)
C28' N20' Rh1' 135.3(4)
N20' C21' C29' 118.1(5)
N20' C21' S22' 115.3(4)
C29' C21' S22' 126.6(5)
C21' S22' C23' 89.6(3)
C24' C23' C28' 121.0(6)
C24' C23' S22' 128.6(5)
C28' C23' S22' 110.4(5)
C25' C24' C23' 117.3(6)
C25' C24' H24' 121.3
C23' C24' H24' 121.3
C24' C25' C26' 122.8(6)
C24' C25' H25' 118.6
C26' C25' H25' 118.6
C27' C26' C25' 118.9(6)
C27' C26' C35' 122.6(6)
C25' C26' C35' 118.5(6)
C26' C27' C28' 119.4(5)
C26' C27' H27' 120.3
C28' C27' H27' 120.3
C23' C28' C27' 120.5(5)
C23' C28' N20' 113.4(5)
C27' C28' N20' 126.1(5)
C34' C29' C30' 122.3(6)
C34' C29' C21' 125.0(6)
C30' C29' C21' 112.6(6)
C29' C30' C31' 117.1(6)
C29' C30' Rh1' 115.3(5)
C31' C30' Rh1' 127.3(5)
C32' C31' C30' 120.1(6)
C32' C31' H31' 119.9
C30' C31' H31' 119.9
C33' C32' C31' 121.7(7)
C33' C32' H32' 119.2
C31' C32' H32' 119.2
C32' C33' C34' 119.2(7)
C32' C33' H33' 120.4
C34' C33' H33' 120.4
C29' C34' C33' 119.5(6)
C29' C34' H34' 120.3
C33' C34' H34' 120.3
C41' C35' C26' 117.7(12)
C37' C35' C26' 113.3(7)
C37' C35' C39' 111.2(9)
C26' C35' C39' 108.0(7)
C37' C35' C38' 109.8(8)
C26' C35' C38' 111.4(6)
C39' C35' C38' 102.7(8)
C41' C35' C42' 110.2(16)
C26' C35' C42' 112.6(11)
C41' C35' C40' 113.0(15)
C26' C35' C40' 103.0(11)
C42' C35' C40' 98.6(14)
C35' C37' H37D 109.5
C35' C37' H37E 109.5
H37D C37' H37E 109.5
C35' C37' H37F 109.5
H37D C37' H37F 109.5
H37E C37' H37F 109.5
C35' C38' H38D 109.5
C35' C38' H38E 109.5
H38D C38' H38E 109.5
C35' C38' H38F 109.5
H38D C38' H38F 109.5
H38E C38' H38F 109.5
C35' C39' H39A 109.5
C35' C39' H39B 109.5
H39A C39' H39B 109.5
C35' C39' H39C 109.5
H39A C39' H39C 109.5
H39B C39' H39C 109.5
C35' C40' H40A 109.5
C35' C40' H40B 109.5
H40A C40' H40B 109.5
C35' C40' H40C 109.5
H40A C40' H40C 109.5
H40B C40' H40C 109.5
C35' C41' H41A 109.5
C35' C41' H41B 109.5
H41A C41' H41B 109.5
C35' C41' H41C 109.5
H41A C41' H41C 109.5
H41B C41' H41C 109.5
C35' C42' H42A 109.5
C35' C42' H42B 109.5
H42A C42' H42B 109.5
C35' C42' H42C 109.5
H42A C42' H42C 109.5
H42B C42' H42C 109.5
C201 N200 Rh1' 174.0(5)
N200 C201 C202 179.1(7)
C201 C202 H20A 109.5
C201 C202 H20B 109.5
H20A C202 H20B 109.5
C201 C202 H20C 109.5
H20A C202 H20C 109.5
H20B C202 H20C 109.5
C204 N203 Rh1' 166.7(7)
N203 C204 C205 176.8(10)
C204 C205 H20D 109.5
C204 C205 H20E 109.5
H20D C205 H20E 109.5
C204 C205 H20F 109.5
H20D C205 H20F 109.5
H20E C205 H20F 109.5
F8 P2 F9 89.6(3)
F8 P2 F11 91.5(3)
F9 P2 F11 91.2(4)
F8 P2 F7 91.0(3)
F9 P2 F7 178.9(4)
F11 P2 F7 89.7(3)
F8 P2 F10 179.2(4)
F9 P2 F10 90.1(3)
F11 P2 F10 89.3(3)
F7 P2 F10 89.3(3)
F8 P2 F12 89.1(4)
F9 P2 F12 89.0(4)
F11 P2 F12 179.4(4)
F7 P2 F12 90.1(3)
F10 P2 F12 90.1(4)
Cl2S C1S Cl1S 111.6(5)
Cl2S C1S H1SA 109.3
Cl1S C1S H1SA 109.3
Cl2S C1S H1SB 109.3
Cl1S C1S H1SB 109.3
H1SA C1S H1SB 108.0
Cl3S C2S Cl4S 109.9(7)
Cl3S C2S H2SA 109.7
Cl4S C2S H2SA 109.7
Cl3S C2S H2SB 109.7
Cl4S C2S H2SB 109.7
H2SA C2S H2SB 108.2
Cl3S C3S Cl5S 124.5(19)
Cl3S C3S H3SA 106.2
Cl5S C3S H3SA 106.2
Cl3S C3S H3SB 106.2
Cl5S C3S H3SB 106.2
H3SA C3S H3SB 106.4
Cl6S C4S Cl7S 112.2(5)
Cl6S C4S H4SA 109.2
Cl7S C4S H4SA 109.2
Cl6S C4S H4SB 109.2
Cl7S C4S H4SB 109.2
H4SA C4S H4SB 107.9
Cl8S C5S Cl9S 111.8(8)
Cl8S C5S H5SA 109.2
Cl9S C5S H5SA 109.2
Cl8S C5S H5SB 109.3
Cl9S C5S H5SB 109.2
H5SA C5S H5SB 107.9
Cl10 C6S Cl11 107.8(15)
Cl10 C6S H6SA 110.1
Cl11 C6S H6SA 110.1
Cl10 C6S H6SB 110.1
Cl11 C6S H6SB 110.1
H6SA C6S H6SB 108.5

loop_
_geom_bond_atom_site_label_1
_geom_bond_atom_site_label_2
_geom_bond_distance
Rh1 C30 1.986(7)
Rh1 C11 2.000(6)
Rh1 N20 2.050(5)
Rh1 N1 2.081(6)
Rh1 N100 2.149(6)
Rh1 N103 2.173(6)
N1 C2 1.344(8)
N1 C9 1.382(9)
C2 C10 1.364(10)
C2 S3 1.751(7)
S3 C4 1.745(7)
C4 C5 1.378(9)
C4 C9 1.397(9)
C5 C6 1.385(9)
C5 H5 0.9500
C6 C7 1.410(8)
C6 H6 0.9500
C7 C8 1.388(8)
C7 C16 1.527(8)
P1 F5 1.569(6)
P1 F3 1.592(5)
P1 F6 1.593(5)
P1 F1 1.593(6)
P1 F2 1.594(5)
P1 F4 1.596(5)
C8 C9 1.408(9)
C8 H8 0.9500
C10 C11 1.419(9)
C10 C15 1.421(10)
C11 C12 1.399(9)
C12 C13 1.390(10)
C12 H12 0.9500
C13 C14 1.390(10)
C13 H13 0.9500
C14 C15 1.378(9)
C14 H14 0.9500
C15 H15 0.9500
C16 C18 1.524(10)
C16 C19 1.526(9)
C16 C17 1.530(9)
C17 H17A 0.9800
C17 H17B 0.9800
C17 H17C 0.9800
C18 H18A 0.9800
C18 H18B 0.9800
C18 H18C 0.9800
C19 H19A 0.9800
C19 H19B 0.9800
C19 H19C 0.9800
N20 C21 1.324(8)
N20 C28 1.402(8)
C21 C29 1.445(8)
C21 S22 1.711(6)
S22 C23 1.718(7)
C23 C28 1.385(9)
C23 C24 1.420(9)
C24 C25 1.377(10)
C24 H24 0.9500
C25 C26 1.406(9)
C25 H25 0.9500
C26 C27 1.389(9)
C26 C35 1.523(9)
C27 C28 1.395(9)
C27 H27 0.9500
C29 C34 1.397(9)
C29 C30 1.406(9)
C30 C31 1.395(9)
C31 C32 1.392(9)
C31 H31 0.9500
C32 C33 1.375(10)
C32 H32 0.9500
C33 C34 1.380(10)
C33 H33 0.9500
C34 H34 0.9500
C35 C38 1.527(10)
C35 C37 1.543(11)
C35 C36 1.552(10)
C36 H36A 0.9800
C36 H36B 0.9800
C36 H36C 0.9800
C37 H37A 0.9800
C37 H37B 0.9800
C37 H37C 0.9800
C38 H38A 0.9800
C38 H38B 0.9800
C38 H38C 0.9800
N100 C101 1.141(9)
C101 C102 1.456(10)
C102 H10A 0.9800
C102 H10B 0.9800
C102 H10C 0.9800
N103 C104 1.125(10)
C104 C105 1.474(13)
C105 H10D 0.9800
C105 H10E 0.9800
C105 H10F 0.9800
Rh1' C30' 1.987(7)
Rh1' C11' 2.000(6)
Rh1' N20' 2.055(5)
Rh1' N1' 2.083(6)
Rh1' N200 2.155(6)
Rh1' N203 2.170(6)
N1' C2' 1.328(9)
N1' C9' 1.387(9)
C2' C10' 1.370(9)
C2' S3' 1.729(6)
S3' C4' 1.742(7)
C4' C5' 1.383(9)
C4' C9' 1.389(9)
C5' C6' 1.372(9)
C5' H5' 0.9500
C6' C7' 1.423(8)
C6' H6' 0.9500
C7' C8' 1.391(8)
C7' C16' 1.521(8)
C8' C9' 1.404(9)
C8' H8' 0.9500
C10' C11' 1.384(9)
C10' C15' 1.473(9)
C11' C12' 1.393(9)
C12' C13' 1.397(10)
C12' H12' 0.9500
C13' C14' 1.382(10)
C13' H13' 0.9500
C14' C15' 1.366(9)
C14' H14' 0.9500
C15' H15' 0.9500
C16' C18' 1.533(10)
C16' C19' 1.542(9)
C16' C17' 1.544(9)
C17' H17D 0.9800
C17' H17E 0.9800
C17' H17F 0.9800
C18' H18D 0.9800
C18' H18E 0.9800
C18' H18F 0.9800
C19' H19D 0.9800
C19' H19E 0.9800
C19' H19F 0.9800
N20' C21' 1.323(7)
N20' C28' 1.405(8)
C21' C29' 1.440(9)
C21' S22' 1.723(6)
S22' C23' 1.740(6)
C23' C24' 1.383(9)
C23' C28' 1.396(8)
C24' C25' 1.380(9)
C24' H24' 0.9500
C25' C26' 1.410(9)
C25' H25' 0.9500
C26' C27' 1.368(9)
C26' C35' 1.518(9)
C27' C28' 1.398(9)
C27' H27' 0.9500
C29' C34' 1.377(9)
C29' C30' 1.403(9)
C30' C31' 1.406(10)
C31' C32' 1.388(10)
C31' H31' 0.9500
C32' C33' 1.371(11)
C32' H32' 0.9500
C33' C34' 1.394(11)
C33' H33' 0.9500
C34' H34' 0.9500
C35' C41' 1.45(2)
C35' C37' 1.474(13)
C35' C39' 1.560(12)
C35' C38' 1.562(12)
C35' C42' 1.58(2)
C35' C40' 1.60(2)
C37' H37D 0.9800
C37' H37E 0.9800
C37' H37F 0.9800
C38' H38D 0.9800
C38' H38E 0.9800
C38' H38F 0.9800
C39' H39A 0.9800
C39' H39B 0.9800
C39' H39C 0.9800
C40' H40A 0.9800
C40' H40B 0.9800
C40' H40C 0.9800
C41' H41A 0.9800
C41' H41B 0.9800
C41' H41C 0.9800
C42' H42A 0.9800
C42' H42B 0.9800
C42' H42C 0.9800
N200 C201 1.131(8)
C201 C202 1.457(9)
C202 H20A 0.9800
C202 H20B 0.9800
C202 H20C 0.9800
N203 C204 1.110(11)
C204 C205 1.511(13)
C205 H20D 0.9800
C205 H20E 0.9800
C205 H20F 0.9800
P2 F8 1.577(6)
P2 F9 1.584(6)
P2 F11 1.591(6)
P2 F7 1.595(5)
P2 F10 1.599(6)
P2 F12 1.601(7)
C1S Cl2S 1.755(10)
C1S Cl1S 1.759(10)
C1S H1SA 0.9900
C1S H1SB 0.9900
C2S Cl3S 1.755(12)
C2S Cl4S 1.777(14)
C2S H2SA 0.9900
C2S H2SB 0.9900
C3S Cl3S 1.79(2)
C3S Cl5S 1.81(2)
C3S H3SA 0.9900
C3S H3SB 0.9900
C4S Cl6S 1.753(9)
C4S Cl7S 1.760(9)
C4S H4SA 0.9900
C4S H4SB 0.9900
C5S Cl8S 1.745(14)
C5S Cl9S 1.816(16)
C5S H5SA 0.9900
C5S H5SB 0.9900
C6S Cl10 1.75(2)
C6S Cl11 1.81(2)
C6S H6SA 0.9900
C6S H6SB 0.9900

loop_
_geom_torsion_atom_site_label_1
_geom_torsion_atom_site_label_2
_geom_torsion_atom_site_label_3
_geom_torsion_atom_site_label_4
_geom_torsion
C9 N1 C2 C10 179.8(6)
Rh1 N1 C2 C10 -0.9(7)
C9 N1 C2 S3 -0.8(7)
Rh1 N1 C2 S3 178.4(3)
N1 C2 S3 C4 0.0(5)
C10 C2 S3 C4 179.3(6)
C2 S3 C4 C5 179.7(7)
C2 S3 C4 C9 0.8(5)
C9 C4 C5 C6 -1.1(10)
S3 C4 C5 C6 -179.8(5)
C4 C5 C6 C7 1.6(10)
C5 C6 C7 C8 -1.0(9)
C5 C6 C7 C16 179.1(6)
C6 C7 C8 C9 -0.1(9)
C16 C7 C8 C9 179.8(6)
C2 N1 C9 C4 1.5(8)
Rh1 N1 C9 C4 -177.4(5)
C2 N1 C9 C8 -179.0(6)
Rh1 N1 C9 C8 2.1(11)
C5 C4 C9 N1 179.6(6)
S3 C4 C9 N1 -1.5(7)
C5 C4 C9 C8 0.0(10)
S3 C4 C9 C8 179.0(5)
C7 C8 C9 N1 -178.9(6)
C7 C8 C9 C4 0.5(9)
N1 C2 C10 C11 1.1(9)
S3 C2 C10 C11 -178.1(5)
N1 C2 C10 C15 -178.4(6)
S3 C2 C10 C15 2.4(10)
C2 C10 C11 C12 -179.4(6)
C15 C10 C11 C12 0.1(9)
C2 C10 C11 Rh1 -0.7(7)
C15 C10 C11 Rh1 178.9(5)
C10 C11 C12 C13 -0.2(10)
Rh1 C11 C12 C13 -178.8(5)
C11 C12 C13 C14 1.3(11)
C12 C13 C14 C15 -2.4(11)
C13 C14 C15 C10 2.2(10)
C2 C10 C15 C14 178.4(6)
C11 C10 C15 C14 -1.1(9)
C8 C7 C16 C18 -116.7(7)
C6 C7 C16 C18 63.2(7)
C8 C7 C16 C19 3.1(9)
C6 C7 C16 C19 -177.1(6)
C8 C7 C16 C17 123.7(7)
C6 C7 C16 C17 -56.5(8)
C28 N20 C21 C29 179.8(5)
Rh1 N20 C21 C29 -0.3(6)
C28 N20 C21 S22 0.3(6)
Rh1 N20 C21 S22 -179.8(3)
N20 C21 S22 C23 0.4(5)
C29 C21 S22 C23 -179.0(6)
C21 S22 C23 C28 -1.1(5)
C21 S22 C23 C24 178.3(6)
C28 C23 C24 C25 -0.7(9)
S22 C23 C24 C25 180.0(5)
C23 C24 C25 C26 -1.4(10)
C24 C25 C26 C27 2.1(10)
C24 C25 C26 C35 -178.1(6)
C25 C26 C27 C28 -0.6(9)
C35 C26 C27 C28 179.6(6)
C24 C23 C28 C27 2.1(9)
S22 C23 C28 C27 -178.4(4)
C24 C23 C28 N20 -177.9(5)
S22 C23 C28 N20 1.5(6)
C26 C27 C28 C23 -1.5(9)
C26 C27 C28 N20 178.6(6)
C21 N20 C28 C23 -1.2(7)
Rh1 N20 C28 C23 179.0(4)
C21 N20 C28 C27 178.8(5)
Rh1 N20 C28 C27 -1.0(9)
N20 C21 C29 C34 -174.9(6)
S22 C21 C29 C34 4.5(9)
N20 C21 C29 C30 3.5(8)
S22 C21 C29 C30 -177.0(5)
C34 C29 C30 C31 -1.0(9)
C21 C29 C30 C31 -179.5(5)
C34 C29 C30 Rh1 173.3(5)
C21 C29 C30 Rh1 -5.1(7)
C29 C30 C31 C32 0.8(9)
Rh1 C30 C31 C32 -172.7(5)
C30 C31 C32 C33 0.2(10)
C31 C32 C33 C34 -1.2(10)
C32 C33 C34 C29 1.0(10)
C30 C29 C34 C33 0.1(9)
C21 C29 C34 C33 178.4(6)
C27 C26 C35 C38 1.7(9)
C25 C26 C35 C38 -178.1(7)
C27 C26 C35 C37 -117.3(8)
C25 C26 C35 C37 63.0(9)
C27 C26 C35 C36 122.5(7)
C25 C26 C35 C36 -57.2(8)
C9' N1' C2' C10' -179.1(6)
Rh1' N1' C2' C10' -1.4(8)
C9' N1' C2' S3' -1.0(7)
Rh1' N1' C2' S3' 176.7(3)
N1' C2' S3' C4' 0.8(5)
C10' C2' S3' C4' 178.6(7)
C2' S3' C4' C5' -178.7(7)
C2' S3' C4' C9' -0.4(5)
C9' C4' C5' C6' 1.0(10)
S3' C4' C5' C6' 179.1(5)
C4' C5' C6' C7' 0.7(9)
C5' C6' C7' C8' -1.4(9)
C5' C6' C7' C16' 179.9(6)
C6' C7' C8' C9' 0.4(9)
C16' C7' C8' C9' 179.1(6)
C2' N1' C9' C4' 0.7(8)
Rh1' N1' C9' C4' -176.2(5)
C2' N1' C9' C8' -179.0(6)
Rh1' N1' C9' C8' 4.1(11)
C5' C4' C9' N1' 178.3(6)
S3' C4' C9' N1' -0.1(8)
C5' C4' C9' C8' -2.0(10)
S3' C4' C9' C8' 179.6(5)
C7' C8' C9' N1' -179.1(6)
C7' C8' C9' C4' 1.2(9)
N1' C2' C10' C11' 2.1(10)
S3' C2' C10' C11' -175.7(5)
N1' C2' C10' C15' -178.0(6)
S3' C2' C10' C15' 4.2(10)
C2' C10' C11' C12' 179.7(7)
C15' C10' C11' C12' -0.2(10)
C2' C10' C11' Rh1' -1.7(8)
C15' C10' C11' Rh1' 178.4(5)
C10' C11' C12' C13' 0.8(11)
Rh1' C11' C12' C13' -177.6(6)
C11' C12' C13' C14' -0.7(12)
C12' C13' C14' C15' 0.1(12)
C13' C14' C15' C10' 0.4(11)
C2' C10' C15' C14' 179.7(7)
C11' C10' C15' C14' -0.4(10)
C8' C7' C16' C18' -113.6(7)
C6' C7' C16' C18' 65.0(7)
C8' C7' C16' C19' 126.6(6)
C6' C7' C16' C19' -54.7(8)
C8' C7' C16' C17' 5.9(9)
C6' C7' C16' C17' -175.4(6)
C28' N20' C21' C29' -179.6(6)
Rh1' N20' C21' C29' -2.2(6)
C28' N20' C21' S22' 0.0(6)
Rh1' N20' C21' S22' 177.4(3)
N20' C21' S22' C23' 0.1(4)
C29' C21' S22' C23' 179.7(6)
C21' S22' C23' C24' 177.8(6)
C21' S22' C23' C28' -0.1(5)
C28' C23' C24' C25' -0.8(9)
S22' C23' C24' C25' -178.4(5)
C23' C24' C25' C26' -0.3(9)
C24' C25' C26' C27' 0.8(9)
C24' C25' C26' C35' 179.3(6)
C25' C26' C27' C28' -0.2(9)
C35' C26' C27' C28' -178.6(6)
C24' C23' C28' C27' 1.4(9)
S22' C23' C28' C27' 179.4(4)
C24' C23' C28' N20' -177.9(5)
S22' C23' C28' N20' 0.1(6)
C26' C27' C28' C23' -0.8(9)
C26' C27' C28' N20' 178.4(5)
C21' N20' C28' C23' -0.1(7)
Rh1' N20' C28' C23' -176.8(4)
C21' N20' C28' C27' -179.3(5)
Rh1' N20' C28' C27' 4.0(9)
N20' C21' C29' C34' -175.3(6)
S22' C21' C29' C34' 5.1(10)
N20' C21' C29' C30' 4.8(8)
S22' C21' C29' C30' -174.8(5)
C34' C29' C30' C31' 0.8(10)
C21' C29' C30' C31' -179.3(6)
C34' C29' C30' Rh1' 175.0(5)
C21' C29' C30' Rh1' -5.1(7)
C29' C30' C31' C32' 0.2(10)
Rh1' C30' C31' C32' -173.2(5)
C30' C31' C32' C33' 0.3(11)
C31' C32' C33' C34' -1.7(12)
C30' C29' C34' C33' -2.3(10)
C21' C29' C34' C33' 177.8(7)
C32' C33' C34' C29' 2.7(11)
C27' C26' C35' C41' -29.8(17)
C25' C26' C35' C41' 151.8(15)
C27' C26' C35' C37' 120.1(9)
C25' C26' C35' C37' -58.3(10)
C27' C26' C35' C39' -116.3(8)
C25' C26' C35' C39' 65.3(8)
C27' C26' C35' C38' -4.3(10)
C25' C26' C35' C38' 177.3(7)
C27' C26' C35' C42' -159.7(12)
C25' C26' C35' C42' 21.9(13)
C27' C26' C35' C40' 95.2(12)
C25' C26' C35' C40' -83.2(12)
